data_7043462
loop_
_publ_author_name
'Bai, Jianliang'
'Xiao, Xia'
'Zhang, Yue'
'Chao, Jianbin'
'Chen, Xia'

_publ_section_title
;
 \b-Pyridylenolate zinc catalysts for the ring-opening homo- and
 copolymerization of \e-caprolactone and lactides
;
_journal_name_full 'Dalton Trans.'
_journal_paper_doi 10.1039/C7DT01877K
_journal_year 2017
_chemical_formula_sum 'C34 H32 F6 N2 O2 Zn2'
_chemical_formula_weight 745.35
_space_group_crystal_system monoclinic
_space_group_IT_number 15
_space_group_name_Hall '-C 2yc'
_space_group_name_H-M_alt 'C 1 2/c 1'
_symmetry_space_group_name_Hall '-C 2yc'
_symmetry_space_group_name_H-M 'C 1 2/c 1'
_atom_sites_solution_hydrogens geom
_audit_creation_method SHELXL-2014/7
_audit_update_record
;
2017-06-23 deposited with the CCDC.
2017-06-27 downloaded from the CCDC.
;
_cell_angle_alpha 90
_cell_angle_beta 90.5740(10)
_cell_angle_gamma 90
_cell_formula_units_Z 4
_cell_length_a 26.5338(10)
_cell_length_b 8.6635(3)
_cell_length_c 16.4956(6)
_cell_measurement_reflns_used 9963
_cell_measurement_temperature 273(2)
_cell_measurement_theta_max 28.2985
_cell_measurement_theta_min 3.071
_cell_volume 3791.7(2)
_computing_structure_refinement 'SHELXL-2014/7 (Sheldrick, 2014)'
_diffrn_ambient_temperature 273(2)
_diffrn_measured_fraction_theta_full 0.969
_diffrn_measured_fraction_theta_max 0.971
_diffrn_measurement_device_type 'Bruker APEX-II CCD'
_diffrn_measurement_method '\f and \w scans'
_diffrn_radiation_type MoK\a
_diffrn_radiation_wavelength 0.71073
_diffrn_reflns_av_R_equivalents 0.0215
_diffrn_reflns_av_unetI/netI 0.0198
_diffrn_reflns_Laue_measured_fraction_full 0.969
_diffrn_reflns_Laue_measured_fraction_max 0.971
_diffrn_reflns_limit_h_max 35
_diffrn_reflns_limit_h_min -35
_diffrn_reflns_limit_k_max 11
_diffrn_reflns_limit_k_min -6
_diffrn_reflns_limit_l_max 22
_diffrn_reflns_limit_l_min -22
_diffrn_reflns_number 17698
_diffrn_reflns_point_group_measured_fraction_full 0.969
_diffrn_reflns_point_group_measured_fraction_max 0.971
_diffrn_reflns_theta_full 25.242
_diffrn_reflns_theta_max 28.298
_diffrn_reflns_theta_min 3.071
_exptl_absorpt_coefficient_mu 1.323
_exptl_crystal_colour yellow
_exptl_crystal_density_diffrn 1.306
_exptl_crystal_description block
_exptl_crystal_F_000 1520
_exptl_crystal_size_max 0.200
_exptl_crystal_size_mid 0.200
_exptl_crystal_size_min 0.150
_refine_diff_density_max 0.497
_refine_diff_density_min -0.399
_refine_diff_density_rms 0.079
_refine_ls_extinction_method none
_refine_ls_goodness_of_fit_ref 1.056
_refine_ls_hydrogen_treatment constr
_refine_ls_matrix_type full
_refine_ls_number_parameters 210
_refine_ls_number_reflns 4580
_refine_ls_number_restraints 0
_refine_ls_restrained_S_all 1.056
_refine_ls_R_factor_all 0.0330
_refine_ls_R_factor_gt 0.0289
_refine_ls_shift/su_max 0.002
_refine_ls_shift/su_mean 0.000
_refine_ls_structure_factor_coef Fsqd
_refine_ls_weighting_details 'w=1/[\s^2^(Fo^2^)+(0.0756P)^2^+2.6896P] where P=(Fo^2^+2Fc^2^)/3'
_refine_ls_weighting_scheme calc
_refine_ls_wR_factor_gt 0.1061
_refine_ls_wR_factor_ref 0.1101
_reflns_Friedel_coverage 0.000
_reflns_number_gt 4137
_reflns_number_total 4580
_reflns_threshold_expression 'I > 2\s(I)'
_cod_data_source_file c7dt01877k2.cif
_cod_data_source_block li-15_sq_s
_cod_database_code 7043462
_shelx_shelxl_version_number 2014/7
_shelx_space_group_comment
;
The symmetry employed for this shelxl refinement is uniquely defined
by the following loop, which should always be used as a source of
symmetry information in preference to the above space-group names.
They are only intended as comments.
;
_shelx_estimated_absorpt_t_min 0.778
_shelx_estimated_absorpt_t_max 0.826

loop_
_space_group_symop_operation_xyz
'x, y, z'
'-x, y, -z+1/2'
'x+1/2, y+1/2, z'
'-x+1/2, y+1/2, -z+1/2'
'-x, -y, -z'
'x, -y, z-1/2'
'-x+1/2, -y+1/2, -z'
'x+1/2, -y+1/2, z-1/2'

loop_
_atom_site_label
_atom_site_type_symbol
_atom_site_fract_x
_atom_site_fract_y
_atom_site_fract_z
_atom_site_U_iso_or_equiv
_atom_site_adp_type
_atom_site_occupancy
_atom_site_site_symmetry_order
_atom_site_calc_flag
_atom_site_refinement_flags_posn
_atom_site_refinement_flags_adp
Zn1 Zn 0.27096(2) 0.29023(2) 0.41664(2) 0.02136(9) Uani 1 1 d . .
F1 F 0.05339(7) 0.5183(2) 0.54318(11) 0.0650(5) Uani 1 1 d . .
F2 F 0.04048(6) 0.2790(2) 0.51953(11) 0.0569(4) Uani 1 1 d . .
F3 F 0.11198(5) 0.3545(2) 0.56669(8) 0.0476(3) Uani 1 1 d . .
O1 O 0.20229(4) 0.27013(14) 0.47405(7) 0.0216(2) Uani 1 1 d . .
N1 N 0.20831(6) -0.01584(17) 0.55746(8) 0.0231(3) Uani 1 1 d . .
C1 C 0.14503(6) 0.0562(2) 0.45367(10) 0.0233(3) Uani 1 1 d . .
C2 C 0.16021(6) 0.20446(19) 0.44400(10) 0.0210(3) Uani 1 1 d . .
C3 C 0.12976(6) 0.3176(2) 0.39477(12) 0.0260(3) Uani 1 1 d . .
C4 C 0.09259(7) 0.4114(2) 0.42841(13) 0.0311(4) Uani 1 1 d . .
C5 C 0.06791(8) 0.5225(3) 0.38070(18) 0.0474(6) Uani 1 1 d . .
H5 H 0.0433 0.5850 0.4034 0.057 Uiso 1 1 calc R U
C6 C 0.08017(10) 0.5392(3) 0.3001(2) 0.0594(8) Uani 1 1 d . .
H6 H 0.0641 0.6140 0.2688 0.071 Uiso 1 1 calc R U
C7 C 0.11609(9) 0.4458(4) 0.26576(16) 0.0548(7) Uani 1 1 d . .
H7 H 0.1237 0.4560 0.2111 0.066 Uiso 1 1 calc R U
C8 C 0.14102(8) 0.3361(3) 0.31295(13) 0.0399(5) Uani 1 1 d . .
H8 H 0.1656 0.2742 0.2896 0.048 Uiso 1 1 calc R U
C9 C 0.07512(7) 0.3904(3) 0.51403(14) 0.0387(5) Uani 1 1 d . .
C10 C 0.17244(6) -0.0596(2) 0.50269(10) 0.0230(3) Uani 1 1 d . .
C11 C 0.16082(8) -0.2174(2) 0.49492(14) 0.0325(4) Uani 1 1 d . .
H11 H 0.1364 -0.2489 0.4577 0.039 Uiso 1 1 calc R U
C12 C 0.18553(9) -0.3263(2) 0.54233(14) 0.0369(4) Uani 1 1 d . .
H12 H 0.1781 -0.4306 0.5364 0.044 Uiso 1 1 calc R U
C13 C 0.22109(9) -0.2793(2) 0.59820(14) 0.0352(4) Uani 1 1 d . .
H13 H 0.2377 -0.3501 0.6313 0.042 Uiso 1 1 calc R U
C14 C 0.23128(7) -0.1235(2) 0.60348(12) 0.0302(4) Uani 1 1 d . .
H14 H 0.2554 -0.0910 0.6410 0.036 Uiso 1 1 calc R U
C15 C 0.09715(7) 0.0002(2) 0.41179(13) 0.0336(4) Uani 1 1 d . .
H15A H 0.0799 0.0864 0.3878 0.050 Uiso 1 1 calc R U
H15B H 0.0757 -0.0483 0.4508 0.050 Uiso 1 1 calc R U
H15C H 0.1056 -0.0728 0.3703 0.050 Uiso 1 1 calc R U
C16 C 0.28302(8) 0.2119(2) 0.30667(12) 0.0330(4) Uani 1 1 d . .
H16A H 0.2969 0.1086 0.3105 0.040 Uiso 1 1 calc R U
H16B H 0.2510 0.2049 0.2779 0.040 Uiso 1 1 calc R U
C17 C 0.31883(10) 0.3125(3) 0.25773(14) 0.0420(5) Uani 1 1 d . .
H17A H 0.3046 0.4138 0.2514 0.063 Uiso 1 1 calc R U
H17B H 0.3237 0.2671 0.2053 0.063 Uiso 1 1 calc R U
H17C H 0.3506 0.3200 0.2857 0.063 Uiso 1 1 calc R U

loop_
_atom_site_aniso_label
_atom_site_aniso_U_11
_atom_site_aniso_U_22
_atom_site_aniso_U_33
_atom_site_aniso_U_23
_atom_site_aniso_U_13
_atom_site_aniso_U_12
Zn1 0.02383(13) 0.02252(13) 0.01772(13) -0.00123(6) -0.00078(8) -0.00116(7)
F1 0.0583(9) 0.0572(10) 0.0796(11) -0.0259(9) 0.0064(8) 0.0226(8)
F2 0.0476(8) 0.0640(11) 0.0594(10) -0.0061(7) 0.0168(7) -0.0171(7)
F3 0.0385(7) 0.0676(9) 0.0367(7) -0.0052(6) 0.0022(5) 0.0112(7)
O1 0.0184(5) 0.0250(6) 0.0213(6) 0.0023(4) -0.0025(4) -0.0010(4)
N1 0.0276(7) 0.0206(7) 0.0210(6) 0.0002(5) -0.0029(5) -0.0002(5)
C1 0.0219(7) 0.0242(8) 0.0238(7) -0.0015(6) -0.0029(6) 0.0003(6)
C2 0.0179(7) 0.0261(8) 0.0191(7) 0.0001(6) -0.0014(6) 0.0019(6)
C3 0.0202(7) 0.0263(8) 0.0313(9) 0.0057(7) -0.0062(6) -0.0020(6)
C4 0.0234(8) 0.0255(9) 0.0443(10) 0.0029(8) -0.0071(7) 0.0014(7)
C5 0.0313(10) 0.0320(10) 0.0787(17) 0.0125(11) -0.0133(11) 0.0058(8)
C6 0.0416(12) 0.0515(15) 0.085(2) 0.0400(15) -0.0209(13) -0.0026(11)
C7 0.0398(11) 0.0753(18) 0.0492(13) 0.0361(13) -0.0112(10) -0.0100(12)
C8 0.0272(9) 0.0575(13) 0.0349(10) 0.0151(10) -0.0030(8) 0.0010(9)
C9 0.0267(9) 0.0396(11) 0.0497(12) -0.0082(9) 0.0023(8) 0.0067(8)
C10 0.0243(7) 0.0215(7) 0.0231(7) -0.0017(6) 0.0001(6) -0.0007(6)
C11 0.0349(10) 0.0239(9) 0.0386(11) -0.0011(7) -0.0064(8) -0.0046(7)
C12 0.0450(11) 0.0216(8) 0.0442(11) 0.0017(8) -0.0025(9) -0.0024(8)
C13 0.0452(11) 0.0252(10) 0.0351(10) 0.0088(7) -0.0038(9) 0.0019(8)
C14 0.0379(9) 0.0263(9) 0.0261(8) 0.0036(7) -0.0062(7) 0.0001(7)
C15 0.0290(9) 0.0303(9) 0.0412(10) -0.0017(8) -0.0118(8) -0.0034(7)
C16 0.0334(10) 0.0399(11) 0.0258(9) -0.0105(7) 0.0038(7) -0.0036(8)
C17 0.0454(12) 0.0509(13) 0.0299(10) -0.0008(9) 0.0099(9) -0.0024(10)

loop_
_atom_type_symbol
_atom_type_description
_atom_type_scat_dispersion_real
_atom_type_scat_dispersion_imag
_atom_type_scat_source
C C 0.0033 0.0016 'International Tables Vol C Tables 4.2.6.8 and 6.1.1.4'
H H 0.0000 0.0000 'International Tables Vol C Tables 4.2.6.8 and 6.1.1.4'
F F 0.0171 0.0103 'International Tables Vol C Tables 4.2.6.8 and 6.1.1.4'
N N 0.0061 0.0033 'International Tables Vol C Tables 4.2.6.8 and 6.1.1.4'
O O 0.0106 0.0060 'International Tables Vol C Tables 4.2.6.8 and 6.1.1.4'
Zn Zn 0.2839 1.4301 'International Tables Vol C Tables 4.2.6.8 and 6.1.1.4'

loop_
_geom_angle_atom_site_label_1
_geom_angle_atom_site_label_2
_geom_angle_atom_site_label_3
_geom_angle
_geom_angle_site_symmetry_1
_geom_angle_site_symmetry_3
C16 Zn1 O1 132.99(8) . 7_556
C16 Zn1 O1 123.05(7) . .
O1 Zn1 O1 82.63(5) 7_556 .
C16 Zn1 N1 118.04(7) . 7_556
O1 Zn1 N1 88.27(5) 7_556 7_556
O1 Zn1 N1 102.60(5) . 7_556
C16 Zn1 Zn1 144.62(6) . 7_556
O1 Zn1 Zn1 42.16(3) 7_556 7_556
O1 Zn1 Zn1 40.47(3) . 7_556
N1 Zn1 Zn1 97.34(4) 7_556 7_556
C2 O1 Zn1 120.52(10) . 7_556
C2 O1 Zn1 126.81(11) . .
Zn1 O1 Zn1 97.37(5) 7_556 .
C14 N1 C10 119.50(15) . .
C14 N1 Zn1 114.80(12) . 7_556
C10 N1 Zn1 125.59(11) . 7_556
C2 C1 C10 124.25(15) . .
C2 C1 C15 119.78(16) . .
C10 C1 C15 115.96(15) . .
O1 C2 C1 127.19(15) . .
O1 C2 C3 111.30(14) . .
C1 C2 C3 121.51(15) . .
C8 C3 C4 118.48(18) . .
C8 C3 C2 118.57(17) . .
C4 C3 C2 122.85(17) . .
C3 C4 C5 120.3(2) . .
C3 C4 C9 121.92(17) . .
C5 C4 C9 117.7(2) . .
C6 C5 C4 120.0(2) . .
C6 C5 H5 120.0 . .
C4 C5 H5 120.0 . .
C7 C6 C5 120.4(2) . .
C7 C6 H6 119.8 . .
C5 C6 H6 119.8 . .
C6 C7 C8 119.9(2) . .
C6 C7 H7 120.1 . .
C8 C7 H7 120.1 . .
C7 C8 C3 121.0(2) . .
C7 C8 H8 119.5 . .
C3 C8 H8 119.5 . .
F2 C9 F3 106.7(2) . .
F2 C9 F1 105.90(18) . .
F3 C9 F1 105.86(19) . .
F2 C9 C4 111.74(19) . .
F3 C9 C4 114.09(16) . .
F1 C9 C4 112.0(2) . .
N1 C10 C11 118.84(16) . .
N1 C10 C1 120.86(15) . .
C11 C10 C1 120.27(16) . .
C12 C11 C10 120.53(19) . .
C12 C11 H11 119.7 . .
C10 C11 H11 119.7 . .
C13 C12 C11 119.62(19) . .
C13 C12 H12 120.2 . .
C11 C12 H12 120.2 . .
C12 C13 C14 117.73(19) . .
C12 C13 H13 121.1 . .
C14 C13 H13 121.1 . .
N1 C14 C13 123.76(18) . .
N1 C14 H14 118.1 . .
C13 C14 H14 118.1 . .
C1 C15 H15A 109.5 . .
C1 C15 H15B 109.5 . .
H15A C15 H15B 109.5 . .
C1 C15 H15C 109.5 . .
H15A C15 H15C 109.5 . .
H15B C15 H15C 109.5 . .
C17 C16 Zn1 113.50(14) . .
C17 C16 H16A 108.9 . .
Zn1 C16 H16A 108.9 . .
C17 C16 H16B 108.9 . .
Zn1 C16 H16B 108.9 . .
H16A C16 H16B 107.7 . .
C16 C17 H17A 109.5 . .
C16 C17 H17B 109.5 . .
H17A C17 H17B 109.5 . .
C16 C17 H17C 109.5 . .
H17A C17 H17C 109.5 . .
H17B C17 H17C 109.5 . .

loop_
_geom_bond_atom_site_label_1
_geom_bond_atom_site_label_2
_geom_bond_distance
_geom_bond_site_symmetry_2
Zn1 C16 1.9661(19) .
Zn1 O1 2.0008(12) 7_556
Zn1 O1 2.0693(12) .
Zn1 N1 2.0739(15) 7_556
Zn1 Zn1 3.0573(4) 7_556
F1 C9 1.341(3) .
F2 C9 1.336(3) .
F3 C9 1.338(3) .
O1 C2 1.343(2) .
O1 Zn1 2.0008(12) 7_556
N1 C14 1.345(2) .
N1 C10 1.360(2) .
N1 Zn1 2.0739(15) 7_556
C1 C2 1.356(2) .
C1 C10 1.475(2) .
C1 C15 1.519(2) .
C2 C3 1.504(2) .
C3 C8 1.394(3) .
C3 C4 1.397(3) .
C4 C5 1.402(3) .
C4 C9 1.502(3) .
C5 C6 1.379(4) .
C5 H5 0.9300 .
C6 C7 1.376(5) .
C6 H6 0.9300 .
C7 C8 1.392(3) .
C7 H7 0.9300 .
C8 H8 0.9300 .
C10 C11 1.408(2) .
C11 C12 1.386(3) .
C11 H11 0.9300 .
C12 C13 1.374(3) .
C12 H12 0.9300 .
C13 C14 1.379(3) .
C13 H13 0.9300 .
C14 H14 0.9300 .
C15 H15A 0.9600 .
C15 H15B 0.9600 .
C15 H15C 0.9600 .
C16 C17 1.526(3) .
C16 H16A 0.9700 .
C16 H16B 0.9700 .
C17 H17A 0.9600 .
C17 H17B 0.9600 .
C17 H17C 0.9600 .

loop_
_geom_torsion_atom_site_label_1
_geom_torsion_atom_site_label_2
_geom_torsion_atom_site_label_3
_geom_torsion_atom_site_label_4
_geom_torsion
_geom_torsion_site_symmetry_1
Zn1 O1 C2 C1 -35.7(2) 7_556
Zn1 O1 C2 C1 93.2(2) .
Zn1 O1 C2 C3 144.90(12) 7_556
Zn1 O1 C2 C3 -86.26(16) .
C10 C1 C2 O1 2.2(3) .
C15 C1 C2 O1 -177.27(17) .
C10 C1 C2 C3 -178.46(16) .
C15 C1 C2 C3 2.1(3) .
O1 C2 C3 C8 86.5(2) .
C1 C2 C3 C8 -93.0(2) .
O1 C2 C3 C4 -89.8(2) .
C1 C2 C3 C4 90.7(2) .
C8 C3 C4 C5 -0.9(3) .
C2 C3 C4 C5 175.42(18) .
C8 C3 C4 C9 174.85(19) .
C2 C3 C4 C9 -8.9(3) .
C3 C4 C5 C6 0.3(3) .
C9 C4 C5 C6 -175.6(2) .
C4 C5 C6 C7 0.9(4) .
C5 C6 C7 C8 -1.4(4) .
C6 C7 C8 C3 0.8(4) .
C4 C3 C8 C7 0.3(3) .
C2 C3 C8 C7 -176.1(2) .
C3 C4 C9 F2 -82.7(2) .
C5 C4 C9 F2 93.1(2) .
C3 C4 C9 F3 38.4(3) .
C5 C4 C9 F3 -145.8(2) .
C3 C4 C9 F1 158.63(18) .
C5 C4 C9 F1 -25.5(3) .
C14 N1 C10 C11 -0.9(3) .
Zn1 N1 C10 C11 -176.78(14) 7_556
C14 N1 C10 C1 177.46(16) .
Zn1 N1 C10 C1 1.6(2) 7_556
C2 C1 C10 N1 16.2(3) .
C15 C1 C10 N1 -164.32(16) .
C2 C1 C10 C11 -165.46(18) .
C15 C1 C10 C11 14.0(3) .
N1 C10 C11 C12 0.0(3) .
C1 C10 C11 C12 -178.32(19) .
C10 C11 C12 C13 1.0(3) .
C11 C12 C13 C14 -1.1(3) .
C10 N1 C14 C13 0.8(3) .
Zn1 N1 C14 C13 177.08(17) 7_556
C12 C13 C14 N1 0.3(3) .
